data_1553740
loop_
_publ_author_name
'Panaka, Sangeetha'
'Trivedi, Rajiv'
'Sony, T.'
'Prabhakar, S.'
'Raju Chowhan, L.'

_publ_section_title
;
 Silver(i) catalyzed intramolecular cyclization of
 N-(2-(alk-1-yn-1-yl))-1H-tetrazoles leading to the formation of
 N-cyano-2-substituted indoles under ambient conditions
;
_journal_issue 8
_journal_name_full 'Org. Chem. Front.'
_journal_page_first 1574
_journal_paper_doi 10.1039/C7QO00109F
_journal_volume 4
_journal_year 2017
_chemical_formula_moiety 'C16 H13 N2'
_chemical_formula_sum 'C16 H13 N2'
_chemical_formula_weight 233.29
_chemical_name_systematic 5-methyl-2-phenyl-1H-indole-1-carbonitrile
_space_group_IT_number 61
_space_group_name_Hall '-P 2ac 2ab'
_space_group_name_H-M_alt 'P b c a'
_symmetry_cell_setting orthorhombic
_symmetry_Int_Tables_number 61
_symmetry_space_group_name_Hall '-P 2ac 2ab'
_symmetry_space_group_name_H-M 'P b c a'
_atom_sites_solution_hydrogens geom
_atom_sites_solution_primary direct
_atom_sites_solution_secondary difmap
_audit_update_record
;
2016-06-22 deposited with the CCDC.
2017-05-04 downloaded from the CCDC.
;
_cell_angle_alpha 90.0000
_cell_angle_beta 90.0000
_cell_angle_gamma 90.0000
_cell_formula_units_Z 8
_cell_length_a 25.555(2)
_cell_length_b 14.1257(11)
_cell_length_c 6.8724(6)
_cell_measurement_reflns_used 16672
_cell_measurement_temperature 293
_cell_measurement_theta_max 27.63
_cell_measurement_theta_min 3.07
_cell_volume 2480.8(3)
_computing_cell_refinement PROCESS-AUTO
_computing_data_collection PROCESS-AUTO
_computing_data_reduction PROCESS-AUTO
_computing_molecular_graphics 'CrystalStructure 4.0'
_computing_publication_material 'CrystalStructure 4.0 (Rigaku, 2010)'
_computing_structure_refinement 'SHELXL97 (Sheldrick, 2008)'
_computing_structure_solution 'SIR92 (Altomare, et al., 1994)'
_diffrn_ambient_temperature 293
_diffrn_detector_area_resol_mean 6.849
_diffrn_measured_fraction_theta_full 0.999
_diffrn_measured_fraction_theta_max 0.999
_diffrn_measurement_device_type 'Rigaku SCX mini'
_diffrn_measurement_method \w
_diffrn_radiation_type 'Mo K\a'
_diffrn_radiation_wavelength 0.71075
_diffrn_reflns_av_R_equivalents 0.0589
_diffrn_reflns_limit_h_max 32
_diffrn_reflns_limit_h_min -32
_diffrn_reflns_limit_k_max 18
_diffrn_reflns_limit_k_min -17
_diffrn_reflns_limit_l_max 8
_diffrn_reflns_limit_l_min -8
_diffrn_reflns_number 23443
_diffrn_reflns_theta_full 27.48
_diffrn_reflns_theta_max 27.48
_diffrn_standards_number 0
_exptl_absorpt_coefficient_mu 0.075
_exptl_absorpt_correction_T_max 0.978
_exptl_absorpt_correction_T_min 0.766
_exptl_absorpt_correction_type multi-scan
_exptl_absorpt_process_details 'REQAB (Rigaku, 1998)'
_exptl_crystal_colour Colorless
_exptl_crystal_density_diffrn 1.249
_exptl_crystal_density_method 'not measured'
_exptl_crystal_description Chip
_exptl_crystal_F_000 984.00
_exptl_crystal_recrystallization_method 'Re-crystallisation from solvent'
_exptl_crystal_size_max 0.580
_exptl_crystal_size_mid 0.370
_exptl_crystal_size_min 0.300
_refine_diff_density_max 0.110
_refine_diff_density_min -0.200
_refine_ls_extinction_method none
_refine_ls_goodness_of_fit_ref 0.920
_refine_ls_hydrogen_treatment refxyz
_refine_ls_number_parameters 271
_refine_ls_number_reflns 2840
_refine_ls_number_restraints 0
_refine_ls_R_factor_gt 0.0467
_refine_ls_shift/su_max 2.128
_refine_ls_structure_factor_coef Fsqd
_refine_ls_weighting_details 'w = 1/[\s^2^(Fo^2^)+(0.1000P)^2^+0.0000P] where P=(Fo^2^+2Fc^2^)/3'
_refine_ls_weighting_scheme calc
_refine_ls_wR_factor_ref 0.1541
_reflns_number_gt 1643
_reflns_number_total 2840
_reflns_threshold_expression F^2^>2.0\s(F^2^)
_cod_data_source_file c7qo00109f7.cif
_cod_data_source_block User-defined
_cod_original_cell_volume 2480.8(4)
_cod_database_code 1553740
_solvent_exptl_crystal_recrystallization_method Chloroform

loop_
_symmetry_equiv_pos_site_id
_symmetry_equiv_pos_as_xyz
1 +X,+Y,+Z
2 1/2-X,1/2+Y,+Z
3 +X,1/2-Y,1/2+Z
4 1/2-X,-Y,1/2+Z
5 -X,-Y,-Z
6 1/2+X,1/2-Y,-Z
7 -X,1/2+Y,1/2-Z
8 1/2+X,+Y,1/2-Z

loop_
_atom_site_label
_atom_site_type_symbol
_atom_site_fract_x
_atom_site_fract_y
_atom_site_fract_z
_atom_site_U_iso_or_equiv
_atom_site_adp_type
_atom_site_occupancy
_atom_site_symmetry_multiplicity
_atom_site_calc_flag
N1 N 0.57703(5) 0.10275(9) 0.3268(2) 0.0486(4) Uani 1.0 8 d
N2 N 0.60721(6) 0.02170(15) 0.0299(3) 0.0812(6) Uani 1.0 8 d
C1 C 0.60847(6) 0.13286(11) 0.4853(3) 0.0482(5) Uani 1.0 8 d
C2 C 0.57606(7) 0.16243(12) 0.6299(3) 0.0511(5) Uani 1.0 8 d
C3 C 0.52275(6) 0.15008(11) 0.5674(3) 0.0488(5) Uani 1.0 8 d
C4 C 0.47390(7) 0.16724(13) 0.6527(3) 0.0543(5) Uani 1.0 8 d
C5 C 0.42877(7) 0.14539(12) 0.5512(3) 0.0573(5) Uani 1.0 8 d
C6 C 0.43227(8) 0.10526(13) 0.3650(4) 0.0581(6) Uani 1.0 8 d
C7 C 0.47961(8) 0.08793(15) 0.2770(4) 0.0549(5) Uani 1.0 8 d
C8 C 0.52387(6) 0.11196(11) 0.3795(3) 0.0467(5) Uani 1.0 8 d
C9 C 0.37613(11) 0.1662(3) 0.6392(6) 0.0788(10) Uani 1.0 8 d
C10 C 0.66575(6) 0.12844(11) 0.4723(3) 0.0510(5) Uani 1.0 8 d
C11 C 0.69422(8) 0.09028(14) 0.6279(4) 0.0624(6) Uani 1.0 8 d
C12 C 0.74805(9) 0.08549(16) 0.6174(4) 0.0761(7) Uani 1.0 8 d
C13 C 0.77437(10) 0.11875(16) 0.4549(5) 0.0784(7) Uani 1.0 8 d
C14 C 0.74675(9) 0.15769(15) 0.3035(5) 0.0747(7) Uani 1.0 8 d
C15 C 0.69250(8) 0.16201(15) 0.3111(4) 0.0638(6) Uani 1.0 8 d
C16 C 0.59357(7) 0.05901(14) 0.1688(3) 0.0540(5) Uani 1.0 8 d
H2 H 0.5893(8) 0.1899(13) 0.760(3) 0.062(6) Uani 1.0 8 d
H4 H 0.4723(7) 0.1924(14) 0.784(3) 0.066(6) Uani 1.0 8 d
H6 H 0.3987(7) 0.0891(14) 0.292(3) 0.064(6) Uani 1.0 8 d
H7 H 0.4808(8) 0.0606(15) 0.161(3) 0.067(6) Uani 1.0 8 d
H9A H 0.3657(14) 0.230(3) 0.643(10) 0.22(3) Uani 1.0 8 d
H9B H 0.3545(15) 0.123(4) 0.619(7) 0.18(3) Uani 1.0 8 d
H9C H 0.3750(14) 0.162(5) 0.773(4) 0.15(3) Uani 1.0 8 d
H11 H 0.6744(8) 0.0670(16) 0.751(3) 0.080(7) Uani 1.0 8 d
H12 H 0.7694(8) 0.0580(17) 0.727(3) 0.090(8) Uani 1.0 8 d
H13 H 0.8140(9) 0.1152(15) 0.442(4) 0.124(9) Uani 1.0 8 d
H14 H 0.7656(9) 0.1802(17) 0.197(3) 0.093(8) Uani 1.0 8 d
H15 H 0.6732(8) 0.1890(15) 0.205(3) 0.074(7) Uani 1.0 8 d

loop_
_atom_site_aniso_label
_atom_site_aniso_U_11
_atom_site_aniso_U_22
_atom_site_aniso_U_33
_atom_site_aniso_U_12
_atom_site_aniso_U_13
_atom_site_aniso_U_23
N1 0.0414(8) 0.0537(9) 0.0507(9) 0.0029(7) 0.0003(7) -0.0019(7)
N2 0.0678(12) 0.1132(16) 0.0626(11) 0.0093(10) 0.0034(9) -0.0140(11)
C1 0.0445(10) 0.0425(9) 0.0575(11) -0.0020(7) -0.0036(8) 0.0031(8)
C2 0.0484(11) 0.0483(10) 0.0566(12) -0.0003(8) -0.0002(9) -0.0034(9)
C3 0.0484(11) 0.0406(9) 0.0573(11) 0.0004(8) 0.0014(8) -0.0008(8)
C4 0.0529(12) 0.0517(11) 0.0583(12) 0.0038(8) 0.0093(10) -0.0016(9)
C5 0.0448(11) 0.0477(10) 0.0795(14) 0.0014(8) 0.0076(10) 0.0061(10)
C6 0.0445(11) 0.0540(11) 0.0759(15) -0.0001(9) -0.0045(10) 0.0008(10)
C7 0.0482(11) 0.0564(12) 0.0600(13) 0.0007(9) -0.0061(11) -0.0063(10)
C8 0.0425(10) 0.0429(9) 0.0546(11) 0.0028(7) 0.0017(8) 0.0005(8)
C9 0.0512(15) 0.085(2) 0.100(3) 0.0072(14) 0.0185(15) 0.0052(19)
C10 0.0427(10) 0.0414(9) 0.0689(12) -0.0022(7) -0.0025(9) 0.0008(9)
C11 0.0521(12) 0.0636(12) 0.0715(14) -0.0057(9) -0.0127(11) 0.0043(10)
C12 0.0525(13) 0.0771(15) 0.0988(19) -0.0045(11) -0.0215(14) 0.0057(13)
C13 0.0456(12) 0.0657(13) 0.124(2) -0.0044(11) -0.0070(15) -0.0048(14)
C14 0.0544(13) 0.0714(14) 0.0984(19) -0.0069(11) 0.0156(14) 0.0075(13)
C15 0.0496(12) 0.0644(13) 0.0774(15) -0.0008(9) 0.0039(11) 0.0131(11)
C16 0.0472(10) 0.0668(12) 0.0479(10) 0.0052(9) 0.0012(9) -0.0012(9)
H2 0.080(14) 0.093(15) 0.015(9) -0.018(11) -0.012(9) -0.033(9)
H4 0.075(16) 0.092(16) 0.030(10) -0.006(11) 0.005(10) -0.020(11)
H6 0.030(12) 0.089(16) 0.073(13) -0.009(10) -0.015(10) -0.011(10)
H7 0.067(14) 0.082(16) 0.054(14) 0.003(12) -0.030(12) -0.016(12)
H9A 0.14(3) 0.14(3) 0.37(6) 0.10(3) 0.14(4) 0.13(4)
H9B 0.12(3) 0.23(5) 0.20(4) -0.02(3) 0.07(3) -0.17(4)
H9C 0.13(3) 0.30(7) 0.011(12) 0.05(4) 0.041(16) 0.03(3)
H11 0.065(14) 0.139(19) 0.036(11) -0.018(14) 0.011(10) 0.029(12)
H12 0.061(14) 0.14(2) 0.067(13) 0.013(14) -0.035(11) 0.027(13)
H13 0.020(12) 0.123(19) 0.23(3) -0.004(12) 0.006(15) 0.020(17)
H14 0.065(16) 0.14(3) 0.071(13) 0.003(14) 0.054(11) 0.029(14)
H15 0.050(14) 0.13(2) 0.039(11) 0.008(13) -0.009(9) 0.017(11)

loop_
_atom_type_symbol
_atom_type_description
_atom_type_scat_dispersion_real
_atom_type_scat_dispersion_imag
_atom_type_scat_source
N N 0.0061 0.0033
;
International Tables for Crystallography
(1992, Vol. C, Tables 4.2.6.8 and 6.1.1.4)
;
C C 0.0033 0.0016
;
International Tables for Crystallography
(1992, Vol. C, Tables 4.2.6.8 and 6.1.1.4)
;
H H 0.0000 0.0000
;
International Tables for Crystallography
(1992, Vol. C, Table 6.1.1.4)
;

loop_
_geom_angle_atom_site_label_1
_geom_angle_atom_site_label_2
_geom_angle_atom_site_label_3
_geom_angle
_geom_angle_publ_flag
C1 N1 C8 108.68(13) yes
C1 N1 C16 126.23(14) yes
C8 N1 C16 124.24(15) yes
N1 C1 C2 107.96(14) yes
N1 C1 C10 120.36(15) yes
C2 C1 C10 131.68(17) yes
C1 C2 C3 108.73(16) yes
C2 C3 C4 134.24(18) yes
C2 C3 C8 107.63(15) yes
C4 C3 C8 118.13(16) yes
C3 C4 C5 119.55(19) yes
C4 C5 C6 119.84(18) yes
C4 C5 C9 119.9(3) yes
C6 C5 C9 120.2(3) yes
C5 C6 C7 121.98(19) yes
C6 C7 C8 117.1(2) yes
N1 C8 C3 106.96(14) yes
N1 C8 C7 129.61(17) yes
C3 C8 C7 123.41(16) yes
C1 C10 C11 119.20(17) yes
C1 C10 C15 121.74(17) yes
C11 C10 C15 119.06(17) yes
C10 C11 C12 119.8(2) yes
C11 C12 C13 120.7(3) yes
C12 C13 C14 119.8(3) yes
C13 C14 C15 120.2(3) yes
C10 C15 C14 120.5(2) yes
N1 C16 N2 178.8(2) yes
C1 C2 H2 123.2(11) no
C3 C2 H2 128.0(11) no
C3 C4 H4 119.3(11) no
C5 C4 H4 121.1(11) no
C5 C6 H6 119.0(11) no
C7 C6 H6 119.0(11) no
C6 C7 H7 120.3(13) no
C8 C7 H7 122.6(13) no
C5 C9 H9A 117(3) no
C5 C9 H9B 112(4) no
C5 C9 H9C 115(3) no
H9A C9 H9B 121(4) no
H9A C9 H9C 92(6) no
H9B C9 H9C 96(5) no
C10 C11 H11 119.4(11) no
C12 C11 H11 120.8(11) no
C11 C12 H12 121.4(12) no
C13 C12 H12 118.0(12) no
C12 C13 H13 122.5(14) no
C14 C13 H13 117.7(14) no
C13 C14 H14 117.9(14) no
C15 C14 H14 122.0(14) no
C10 C15 H15 119.4(12) no
C14 C15 H15 120.1(12) no

loop_
_geom_bond_atom_site_label_1
_geom_bond_atom_site_label_2
_geom_bond_distance
_geom_bond_publ_flag
N1 C1 1.419(3) yes
N1 C8 1.412(2) yes
N1 C16 1.319(3) yes
N2 C16 1.145(3) yes
C1 C2 1.360(3) yes
C1 C10 1.468(3) yes
C2 C3 1.439(3) yes
C3 C4 1.401(3) yes
C3 C8 1.399(3) yes
C4 C5 1.383(3) yes
C5 C6 1.402(3) yes
C5 C9 1.504(4) yes
C6 C7 1.374(3) yes
C7 C8 1.375(3) yes
C10 C11 1.401(3) yes
C10 C15 1.385(3) yes
C11 C12 1.379(3) yes
C12 C13 1.386(4) yes
C13 C14 1.372(4) yes
C14 C15 1.389(3) yes
C2 H2 1.031(16) no
C4 H4 0.967(18) no
C6 H6 1.019(18) no
C7 H7 0.89(2) no
C9 H9A 0.94(5) no
C9 H9B 0.84(5) no
C9 H9C 0.92(3) no
C11 H11 1.040(18) no
C12 H12 1.01(2) no
C13 H13 1.02(3) no
C14 H14 0.93(2) no
C15 H15 0.961(18) no

loop_
_geom_contact_atom_site_label_1
_geom_contact_atom_site_label_2
_geom_contact_distance
_geom_contact_publ_flag
_geom_contact_site_symmetry_2
N1 C4 3.577(3) no .
N1 C15 3.069(3) no .
N2 C1 3.502(3) no .
N2 C8 3.454(3) no .
N2 C15 3.523(3) no .
C2 C11 3.187(3) no .
C2 C16 3.518(3) no .
C3 C6 2.771(3) no .
C3 C16 3.526(3) no .
C4 C7 2.818(3) no .
C5 C8 2.743(3) no .
C7 C16 3.033(3) no .
C10 C13 2.782(3) no .
C10 C16 2.952(3) no .
C11 C14 2.771(4) no .
C12 C15 2.759(4) no .
C15 C16 3.077(3) no .
N1 C2 3.582(3) no 3_554
N2 C2 3.485(3) no 1_554
N2 C6 3.406(3) no 5_655
N2 C7 3.431(3) no 5_655
N2 C9 3.521(5) no 5_656
C2 N1 3.582(3) no 3_555
C2 N2 3.485(3) no 1_556
C3 C7 3.529(3) no 5_656
C4 C7 3.565(3) no 3_555
C5 C16 3.517(3) no 5_656
C6 N2 3.406(3) no 5_655
C7 N2 3.431(3) no 5_655
C7 C3 3.529(3) no 5_656
C7 C4 3.565(3) no 3_554
C9 N2 3.521(5) no 5_656
C9 C16 3.530(5) no 5_656
C16 C5 3.517(3) no 5_656
C16 C9 3.530(5) no 5_656
N1 H2 3.236(16) no .
N1 H7 2.78(2) no .
N1 H15 2.87(2) no .
N2 H7 3.40(2) no .
N2 H15 3.14(2) no .
C1 H11 2.655(19) no .
C1 H15 2.661(18) no .
C2 H4 2.885(18) no .
C2 H11 2.97(2) no .
C3 H7 3.25(2) no .
C4 H2 3.057(19) no .
C4 H6 3.324(18) no .
C4 H9A 2.90(4) no .
C4 H9B 3.12(4) no .
C4 H9C 2.66(4) no .
C5 H7 3.23(2) no .
C6 H4 3.292(18) no .
C6 H9A 3.11(5) no .
C6 H9B 2.66(5) no .
C6 H9C 3.26(3) no .
C8 H2 3.293(17) no .
C8 H4 3.277(18) no .
C8 H6 3.270(17) no .
C9 H4 2.677(18) no .
C9 H6 2.685(19) no .
C10 H2 2.910(17) no .
C10 H12 3.33(2) no .
C10 H14 3.26(2) no .
C11 H2 3.160(18) no .
C11 H13 3.34(3) no .
C11 H15 3.270(17) no .
C12 H14 3.22(2) no .
C13 H11 3.347(19) no .
C13 H15 3.260(19) no .
C14 H12 3.284(19) no .
C15 H11 3.341(18) no .
C15 H13 3.30(3) no .
C16 H7 2.88(2) no .
C16 H15 2.75(2) no .
H2 H4 2.99(3) no .
H2 H11 2.78(3) no .
H4 H9A 2.94(5) no .
H4 H9B 3.36(5) no .
H4 H9C 2.53(4) no .
H6 H7 2.32(3) no .
H6 H9A 3.24(6) no .
H6 H9B 2.56(5) no .
H6 H9C 3.51(4) no .
H11 H12 2.44(3) no .
H12 H13 2.41(3) no .
H13 H14 2.28(3) no .
H14 H15 2.37(3) no .
N1 H2 2.981(18) no 3_554
N2 H2 3.049(17) no 1_554
N2 H6 2.715(19) no 5_655
N2 H7 2.85(2) no 5_655
N2 H9B 3.31(5) no 5_656
N2 H9C 2.96(6) no 5_656
N2 H11 2.651(19) no 1_554
N2 H13 2.86(3) no 4_654
C1 H2 2.985(17) no 3_554
C1 H6 3.494(19) no 5_656
C1 H15 3.37(2) no 3_555
C2 H2 3.307(17) no 3_554
C2 H15 3.29(2) no 3_555
C3 H2 3.531(17) no 3_554
C3 H4 3.228(19) no 3_554
C3 H7 3.52(2) no 5_656
C4 H4 3.220(19) no 3_554
C5 H4 3.142(19) no 3_554
C6 H4 3.09(2) no 3_554
C6 H9A 3.26(5) no 3_554
C7 H4 3.11(2) no 3_554
C8 H2 3.363(18) no 3_554
C8 H4 3.13(2) no 3_554
C9 H9C 3.50(5) no 3_554
C9 H12 3.26(2) no 8_456
C9 H13 3.52(3) no 6_456
C9 H13 3.37(3) no 8_456
C10 H2 3.540(18) no 3_554
C10 H12 3.54(3) no 4_654
C10 H15 3.04(2) no 3_555
C11 H6 3.516(18) no 5_656
C11 H12 3.58(2) no 4_654
C11 H15 3.21(2) no 3_555
C12 H9B 3.31(5) no 8_556
C12 H9C 3.50(4) no 8_556
C12 H12 3.39(2) no 4_654
C12 H14 3.38(3) no 3_555
C13 H9A 3.24(4) no 6_556
C13 H9B 3.58(5) no 8_556
C13 H9C 3.24(4) no 8_556
C13 H11 3.25(2) no 4_654
C13 H12 3.15(3) no 4_654
C13 H14 3.30(3) no 3_555
C14 H9A 3.45(4) no 6_556
C14 H12 3.12(3) no 4_654
C14 H14 3.57(2) no 3_555
C15 H2 3.384(18) no 3_554
C15 H12 3.31(3) no 4_654
C15 H15 3.462(18) no 3_555
C16 H2 3.366(16) no 1_554
C16 H7 3.40(2) no 5_655
C16 H9B 3.24(6) no 5_656
C16 H9C 3.25(6) no 5_656
C16 H11 3.538(18) no 1_554
H2 N1 2.981(18) no 3_555
H2 N2 3.049(17) no 1_556
H2 C1 2.985(17) no 3_555
H2 C2 3.307(17) no 3_555
H2 C3 3.531(17) no 3_555
H2 C8 3.363(18) no 3_555
H2 C10 3.540(18) no 3_555
H2 C15 3.384(18) no 3_555
H2 C16 3.366(16) no 1_556
H2 H15 2.77(3) no 3_555
H4 C3 3.228(19) no 3_555
H4 C4 3.220(19) no 3_555
H4 C5 3.142(19) no 3_555
H4 C6 3.09(2) no 3_555
H4 C7 3.11(2) no 3_555
H4 C8 3.13(2) no 3_555
H4 H7 3.20(3) no 1_556
H4 H7 3.60(3) no 3_555
H6 N2 2.715(19) no 5_655
H6 C1 3.494(19) no 5_656
H6 C11 3.516(18) no 5_656
H6 H9A 2.88(5) no 3_554
H6 H9C 3.57(7) no 3_554
H6 H11 2.91(3) no 5_656
H6 H13 2.72(3) no 8_455
H7 N2 2.85(2) no 5_655
H7 C3 3.52(2) no 5_656
H7 C16 3.40(2) no 5_655
H7 H4 3.20(3) no 1_554
H7 H4 3.60(3) no 3_554
H7 H7 2.96(3) no 5_655
H9A C6 3.26(5) no 3_555
H9A C13 3.24(4) no 6_456
H9A C14 3.45(4) no 6_456
H9A H6 2.88(5) no 3_555
H9A H9A 3.48(9) no 3_554
H9A H9A 3.48(9) no 3_555
H9A H9C 2.98(7) no 3_554
H9A H12 3.57(5) no 8_456
H9A H13 2.62(5) no 6_456
H9A H13 3.54(6) no 8_456
H9A H14 3.06(5) no 6_456
H9A H14 3.53(6) no 8_455
H9B N2 3.31(5) no 5_656
H9B C12 3.31(5) no 8_456
H9B C13 3.58(5) no 8_456
H9B C16 3.24(6) no 5_656
H9B H12 2.59(5) no 8_456
H9B H13 3.19(6) no 8_456
H9B H14 3.24(5) no 8_455
H9C N2 2.96(6) no 5_656
H9C C9 3.50(5) no 3_555
H9C C12 3.50(4) no 8_456
H9C C13 3.24(4) no 8_456
H9C C16 3.25(6) no 5_656
H9C H6 3.57(7) no 3_555
H9C H9A 2.98(7) no 3_555
H9C H12 3.07(5) no 8_456
H9C H13 2.59(4) no 8_456
H9C H14 3.58(6) no 6_456
H11 N2 2.651(19) no 1_556
H11 C13 3.25(2) no 4_655
H11 C16 3.538(18) no 1_556
H11 H6 2.91(3) no 5_656
H11 H13 2.90(3) no 4_655
H11 H15 3.56(3) no 1_556
H11 H15 3.46(3) no 3_555
H12 C9 3.26(2) no 8_556
H12 C10 3.54(3) no 4_655
H12 C11 3.58(2) no 4_655
H12 C12 3.39(2) no 4_655
H12 C13 3.15(3) no 4_655
H12 C14 3.12(3) no 4_655
H12 C15 3.31(3) no 4_655
H12 H9A 3.57(5) no 8_556
H12 H9B 2.59(5) no 8_556
H12 H9C 3.07(5) no 8_556
H12 H13 3.57(3) no 4_655
H12 H14 3.49(4) no 4_655
H13 N2 2.86(3) no 4_655
H13 C9 3.52(3) no 6_556
H13 C9 3.37(3) no 8_556
H13 H6 2.72(3) no 8_555
H13 H9A 2.62(5) no 6_556
H13 H9A 3.54(6) no 8_556
H13 H9B 3.19(6) no 8_556
H13 H9C 2.59(4) no 8_556
H13 H11 2.90(3) no 4_654
H13 H12 3.57(3) no 4_654
H13 H14 3.60(4) no 3_555
H14 C12 3.38(3) no 3_554
H14 C13 3.30(3) no 3_554
H14 C14 3.57(2) no 3_554
H14 H9A 3.06(5) no 6_556
H14 H9A 3.53(6) no 8_555
H14 H9B 3.24(5) no 8_555
H14 H9C 3.58(6) no 6_556
H14 H12 3.49(4) no 4_654
H14 H13 3.60(4) no 3_554
H15 C1 3.37(2) no 3_554
H15 C2 3.29(2) no 3_554
H15 C10 3.04(2) no 3_554
H15 C11 3.21(2) no 3_554
H15 C15 3.462(18) no 3_554
H15 H2 2.77(3) no 3_554
H15 H11 3.56(3) no 1_554
H15 H11 3.46(3) no 3_554

loop_
_geom_torsion_atom_site_label_1
_geom_torsion_atom_site_label_2
_geom_torsion_atom_site_label_3
_geom_torsion_atom_site_label_4
_geom_torsion
_geom_torsion_publ_flag
C1 N1 C8 C3 1.64(16) no
C1 N1 C8 C7 -176.95(14) no
C8 N1 C1 C2 -1.67(16) no
C8 N1 C1 C10 178.39(12) no
C16 N1 C1 C2 -171.45(15) no
C16 N1 C1 C10 8.6(3) no
C16 N1 C8 C3 171.67(14) no
C16 N1 C8 C7 -6.9(3) no
N1 C1 C2 C3 1.03(18) no
N1 C1 C10 C11 -133.46(15) no
N1 C1 C10 C15 47.3(2) no
C2 C1 C10 C11 46.6(3) no
C2 C1 C10 C15 -132.63(19) no
C10 C1 C2 C3 -179.04(15) no
C1 C2 C3 C4 179.63(16) no
C1 C2 C3 C8 -0.02(18) no
C2 C3 C4 C5 -178.95(16) no
C2 C3 C8 N1 -1.00(17) no
C2 C3 C8 C7 177.70(14) no
C4 C3 C8 N1 179.28(14) no
C4 C3 C8 C7 -2.0(3) no
C8 C3 C4 C5 0.7(3) no
C3 C4 C5 C6 0.8(3) no
C3 C4 C5 C9 -178.19(14) no
C4 C5 C6 C7 -1.1(3) no
C9 C5 C6 C7 177.9(3) no
C5 C6 C7 C8 -0.2(3) no
C6 C7 C8 N1 -179.86(16) no
C6 C7 C8 C3 1.7(3) no
C1 C10 C11 C12 179.83(14) no
C1 C10 C15 C14 179.43(15) no
C11 C10 C15 C14 0.2(3) no
C15 C10 C11 C12 -0.9(3) no
C10 C11 C12 C13 0.5(3) no
C11 C12 C13 C14 0.6(4) no
C12 C13 C14 C15 -1.3(4) no
C13 C14 C15 C10 0.9(4) no
